data_7243613
loop_
_publ_author_name
'Ning, Yongquan'
'Wang, Hongwei'
'Sivaguru, Paramasivam'
'Li, Shuang'
'Zanoni, Giuseppe'
'Nolan, Steven P.'
'Bi, Xihe'

_publ_section_title
;
 Defluorinative [4 + 1] annulation of perfluoroalkyl N-mesylhydrazones
 with primary amines provides 5-fluoroalkyl 1,2,3-triazoles
;
_journal_issue 20
_journal_name_full 'Green Chemistry'
_journal_page_first 7976
_journal_page_last 7981
_journal_paper_doi 10.1039/D1GC02749B
_journal_volume 23
_journal_year 2021
_chemical_formula_moiety 'C19 H17 F8 N5 O3'
_chemical_formula_sum 'C19 H17 F8 N5 O3'
_chemical_formula_weight 515.38
_space_group_crystal_system monoclinic
_space_group_IT_number 5
_space_group_name_Hall 'C 2y'
_space_group_name_H-M_alt 'C 1 2 1'
_atom_sites_solution_hydrogens geom
_atom_sites_solution_primary dual
_audit_creation_date 2020-10-03
_audit_creation_method
;
Olex2 1.2
(compiled 2018.05.29 svn.r3508 for OlexSys, GUI svn.r5506)
;
_audit_update_record
;
2021-01-25 deposited with the CCDC.	2021-09-23 downloaded from the CCDC.
;
_cell_angle_alpha 90
_cell_angle_beta 93.968(10)
_cell_angle_gamma 90
_cell_formula_units_Z 4
_cell_length_a 11.1446(13)
_cell_length_b 6.5924(9)
_cell_length_c 29.135(4)
_cell_measurement_reflns_used 1152
_cell_measurement_temperature 293(2)
_cell_measurement_theta_max 23.6400
_cell_measurement_theta_min 3.8000
_cell_volume 2135.4(5)
_computing_cell_refinement 'CrysAlisPro 1.171.39.38a (Rigaku OD, 2017)'
_computing_data_collection 'CrysAlisPro 1.171.39.38a (Rigaku OD, 2017)'
_computing_data_reduction 'CrysAlisPro 1.171.39.38a (Rigaku OD, 2017)'
_computing_molecular_graphics 'Olex2 (Dolomanov et al., 2009)'
_computing_publication_material 'Olex2 (Dolomanov et al., 2009)'
_computing_structure_refinement 'ShelXL (Sheldrick, 2015)'
_computing_structure_solution 'ShelXT (Sheldrick, 2015)'
_diffrn_ambient_temperature 293(2)
_diffrn_detector 'CCD plate'
_diffrn_detector_area_resol_mean 10.2375
_diffrn_detector_type Ruby
_diffrn_measured_fraction_theta_full 0.991
_diffrn_measured_fraction_theta_max 0.859
_diffrn_measurement_details
;
List of Runs (angles in degrees, time in seconds):

  # Type    Start    End  Width  t~exp~   \w     \q     \k     \f   Frames
#--------------------------------------------------------------------------
  1  \w    -73.00  14.00   1.00   20.00    --   -9.76 -77.00 120.00   87
  2  \w    -81.00  -8.00   1.00   20.00    --   -9.76 -57.00-150.00   73
;
_diffrn_measurement_device 'four-circle diffractometer'
_diffrn_measurement_device_type 'Xcalibur, Ruby, Gemini ultra'
_diffrn_measurement_method '\w scans'
_diffrn_orient_matrix_type 'CrysAlisPro convention (1999,Acta A55,543-557)'
_diffrn_orient_matrix_UB_11 0.0612332000
_diffrn_orient_matrix_UB_12 -0.0183541000
_diffrn_orient_matrix_UB_13 -0.0036953000
_diffrn_orient_matrix_UB_21 0.0144600000
_diffrn_orient_matrix_UB_22 0.0037528000
_diffrn_orient_matrix_UB_23 0.0240994000
_diffrn_orient_matrix_UB_31 -0.0101730000
_diffrn_orient_matrix_UB_32 -0.1059630000
_diffrn_orient_matrix_UB_33 0.0014770000
_diffrn_radiation_monochromator graphite
_diffrn_radiation_probe x-ray
_diffrn_radiation_type MoK\a
_diffrn_radiation_wavelength 0.71073
_diffrn_reflns_av_R_equivalents 0.0230
_diffrn_reflns_av_unetI/netI 0.0502
_diffrn_reflns_Laue_measured_fraction_full 0.991
_diffrn_reflns_Laue_measured_fraction_max 0.859
_diffrn_reflns_limit_h_max 14
_diffrn_reflns_limit_h_min -9
_diffrn_reflns_limit_k_max 8
_diffrn_reflns_limit_k_min -5
_diffrn_reflns_limit_l_max 38
_diffrn_reflns_limit_l_min -36
_diffrn_reflns_number 4874
_diffrn_reflns_point_group_measured_fraction_full 0.735
_diffrn_reflns_point_group_measured_fraction_max 0.599
_diffrn_reflns_theta_full 25.242
_diffrn_reflns_theta_max 29.212
_diffrn_reflns_theta_min 3.593
_diffrn_source 'fine-focus sealed X-ray tube'
_diffrn_source_type 'Enhance (Mo) X-ray Source'
_exptl_absorpt_coefficient_mu 0.157
_exptl_absorpt_correction_T_max 1.00000
_exptl_absorpt_correction_T_min 0.90668
_exptl_absorpt_correction_type multi-scan
_exptl_absorpt_process_details
;
CrysAlisPro 1.171.39.38a (Rigaku Oxford Diffraction, 2017)
Empirical absorption correction using spherical harmonics,
 implemented in SCALE3 ABSPACK scaling algorithm.
;
_exptl_crystal_colour colourless
_exptl_crystal_colour_primary colourless
_exptl_crystal_density_diffrn 1.603
_exptl_crystal_description block
_exptl_crystal_F_000 1048
_refine_diff_density_max 0.304
_refine_diff_density_min -0.211
_refine_diff_density_rms 0.053
_refine_ls_abs_structure_details
;
 Flack x determined using 524 quotients [(I+)-(I-)]/[(I+)+(I-)]
 (Parsons, Flack and Wagner, Acta Cryst. B69 (2013) 249-259).
;
_refine_ls_abs_structure_Flack 0.0(7)
_refine_ls_extinction_method none
_refine_ls_goodness_of_fit_ref 1.015
_refine_ls_hydrogen_treatment constr
_refine_ls_matrix_type full
_refine_ls_number_parameters 316
_refine_ls_number_reflns 3460
_refine_ls_number_restraints 1
_refine_ls_restrained_S_all 1.015
_refine_ls_R_factor_all 0.0970
_refine_ls_R_factor_gt 0.0646
_refine_ls_shift/su_max 0.000
_refine_ls_shift/su_mean 0.000
_refine_ls_structure_factor_coef Fsqd
_refine_ls_weighting_details 'w=1/[\s^2^(Fo^2^)+(0.0864P)^2^+1.8913P] where P=(Fo^2^+2Fc^2^)/3'
_refine_ls_weighting_scheme calc
_refine_ls_wR_factor_gt 0.1551
_refine_ls_wR_factor_ref 0.1818
_reflns_Friedel_coverage 0.290
_reflns_Friedel_fraction_full 0.426
_reflns_Friedel_fraction_max 0.294
_reflns_number_gt 2342
_reflns_number_total 3460
_reflns_threshold_expression 'I > 2\s(I)'
_cod_data_source_file d1gc02749b2.cif
_cod_data_source_block 200828-bxh01-pwy
_cod_depositor_comments 'Adding full bibliography for 7243613.cif.'
_cod_database_code 7243613
_shelx_shelxl_version_number 2018/3
_shelx_space_group_comment
;
The symmetry employed for this shelxl refinement is uniquely defined
by the following loop, which should always be used as a source of
symmetry information in preference to the above space-group names.
They are only intended as comments.
;
_reflns_odcompleteness_completeness 99.07
_reflns_odcompleteness_iscentric 1
_reflns_odcompleteness_theta 26.32
_olex2_refinement_description
;
1. Fixed Uiso
 At 1.2 times of:
  All C(H) groups, All C(H,H) groups
2.a Ternary CH refined with riding coordinates:
 C00I(H00I)
2.b Secondary CH2 refined with riding coordinates:
 C00J(H00A,H00C), C00K(H00D,H00G), C00L(H00H,H00J), C00M(H00K,H00L), C00Q(H00M,
 H00N), C00R(H00O,H00P)
2.c Aromatic/amide H refined with riding coordinates:
 C00B(H00B), C00E(H00E), C00F(H00F), C00X(H00X)
;
_olex2_submission_special_instructions 'No special instructions were received'
_oxdiff_exptl_absorpt_empirical_details
;
Empirical correction (ABSPACK) includes:
- Absorption correction using spherical harmonics
- Frame scaling
;
_oxdiff_exptl_absorpt_empirical_full_max 1.410
_oxdiff_exptl_absorpt_empirical_full_min 0.784

loop_
_space_group_symop_operation_xyz
'x, y, z'
'-x, y, -z'
'x+1/2, y+1/2, z'
'-x+1/2, y+1/2, -z'

loop_
_atom_site_label
_atom_site_type_symbol
_atom_site_fract_x
_atom_site_fract_y
_atom_site_fract_z
_atom_site_U_iso_or_equiv
_atom_site_adp_type
_atom_site_occupancy
_atom_site_site_symmetry_order
_atom_site_calc_flag
_atom_site_refinement_flags_posn
_atom_site_refinement_flags_adp
_atom_site_refinement_flags_occupancy
_atom_site_disorder_assembly
_atom_site_disorder_group
F001 F -0.7920(3) -0.1655(6) -0.14309(12) 0.0619(10) Uani 1 1 d . . . . .
N002 N -0.6205(4) 0.0840(7) -0.10030(14) 0.0431(10) Uani 1 1 d . . . . .
O003 O -0.3199(3) -0.5015(7) -0.23993(14) 0.0609(12) Uani 1 1 d . . . . .
O004 O -0.4213(3) -0.7799(7) -0.26155(14) 0.0540(10) Uani 1 1 d . . . . .
N005 N -0.5462(4) -1.0924(7) -0.32543(15) 0.0456(11) Uani 1 1 d . . . . .
N006 N -0.5136(4) -0.5609(7) -0.21954(15) 0.0404(10) Uani 1 1 d . . . . .
O007 O -0.6386(4) 0.3419(8) -0.02323(14) 0.0700(13) Uani 1 1 d . . . . .
F008 F -0.3605(5) -0.8093(8) -0.35759(16) 0.1066(18) Uani 1 1 d . . . . .
C009 C -0.4105(5) -0.6013(9) -0.24015(17) 0.0440(12) Uani 1 1 d . . . . .
C00A C -0.5877(4) -0.0740(8) -0.12994(16) 0.0382(11) Uani 1 1 d . . . . .
C00B C -0.4713(4) -0.1152(9) -0.14204(17) 0.0439(13) Uani 1 1 d . . . . .
H00B H -0.408884 -0.034555 -0.129505 0.053 Uiso 1 1 calc R . . . .
C00C C -0.5351(4) -0.3932(8) -0.19116(16) 0.0375(11) Uani 1 1 d . . . . .
C00D C -0.6750(4) -0.1962(9) -0.15131(17) 0.0399(12) Uani 1 1 d . . . . .
C00E C -0.6532(4) -0.3514(9) -0.18091(17) 0.0406(12) Uani 1 1 d . . . . .
H00E H -0.716517 -0.428368 -0.194077 0.049 Uiso 1 1 calc R . . . .
C00F C -0.4439(4) -0.2683(9) -0.17145(17) 0.0433(12) Uani 1 1 d . . . . .
H00F H -0.364531 -0.289227 -0.178297 0.052 Uiso 1 1 calc R . . . .
N00G N -0.5769(5) -1.2736(9) -0.30834(19) 0.0660(14) Uani 1 1 d . . . . .
F00H F -0.5217(5) -0.8317(10) -0.4068(2) 0.131(2) Uani 1 1 d . . . . .
C00I C -0.5403(5) -0.8643(9) -0.25810(18) 0.0438(12) Uani 1 1 d . . . . .
H00I H -0.535405 -0.987218 -0.239150 0.053 Uiso 1 1 calc R . . . .
C00J C -0.6080(5) -0.7008(9) -0.23430(19) 0.0486(13) Uani 1 1 d . . . . .
H00A H -0.667544 -0.636510 -0.255376 0.058 Uiso 1 1 calc R . . . .
H00C H -0.647356 -0.755002 -0.208293 0.058 Uiso 1 1 calc R . . . .
C00K C -0.5972(5) -0.9130(9) -0.30548(18) 0.0467(13) Uani 1 1 d . . . . .
H00D H -0.682847 -0.933445 -0.303450 0.056 Uiso 1 1 calc R . . . .
H00G H -0.586661 -0.798249 -0.325635 0.056 Uiso 1 1 calc R . . . .
C00L C -0.6777(6) 0.0167(10) -0.0593(2) 0.0596(16) Uani 1 1 d . . . . .
H00H H -0.619347 -0.053042 -0.038674 0.072 Uiso 1 1 calc R . . . .
H00J H -0.742289 -0.077298 -0.067976 0.072 Uiso 1 1 calc R . . . .
C00M C -0.5278(5) 0.2341(10) -0.0870(2) 0.0544(15) Uani 1 1 d . . . . .
H00K H -0.491590 0.283251 -0.114248 0.065 Uiso 1 1 calc R . . . .
H00L H -0.465263 0.171538 -0.066996 0.065 Uiso 1 1 calc R . . . .
F00N F -0.4221(8) -1.1156(12) -0.45184(19) 0.156(3) Uani 1 1 d . . . . .
C00O C -0.4686(7) -1.1208(11) -0.3578(2) 0.0677(18) Uani 1 1 d . . . . .
N00P N -0.5209(6) -1.4169(9) -0.3299(2) 0.0767(17) Uani 1 1 d . . . . .
C00Q C -0.7273(6) 0.1972(11) -0.0351(2) 0.0667(19) Uani 1 1 d . . . . .
H00M H -0.790131 0.259485 -0.055082 0.080 Uiso 1 1 calc R . . . .
H00N H -0.762987 0.151681 -0.007514 0.080 Uiso 1 1 calc R . . . .
C00R C -0.5811(6) 0.4059(11) -0.0629(2) 0.0634(16) Uani 1 1 d . . . . .
H00O H -0.518397 0.502768 -0.053828 0.076 Uiso 1 1 calc R . . . .
H00P H -0.639424 0.473891 -0.083907 0.076 Uiso 1 1 calc R . . . .
F00S F -0.2564(6) -1.1026(13) -0.4007(3) 0.175(4) Uani 1 1 d . . . . .
F00T F -0.2374(10) -0.6978(17) -0.4273(3) 0.200(5) Uani 1 1 d . . . . .
C00U C -0.4199(10) -0.9444(16) -0.3848(3) 0.102(3) Uani 1 1 d . . . . .
C00V C -0.3018(13) -0.828(2) -0.4502(4) 0.116(4) Uani 1 1 d . . . . .
F00W F -0.3806(9) -0.706(2) -0.4692(5) 0.248(7) Uani 1 1 d . . . . .
C00X C -0.4537(7) -1.3246(12) -0.3604(3) 0.077(2) Uani 1 1 d . . . . .
H00X H -0.404595 -1.390421 -0.380199 0.093 Uiso 1 1 calc R . . . .
C00Y C -0.3513(13) -0.992(2) -0.4232(4) 0.130(5) Uani 1 1 d . . . . .
F00Z F -0.2463(14) -0.8867(19) -0.4822(4) 0.279(7) Uani 1 1 d . . . . .

loop_
_atom_site_aniso_label
_atom_site_aniso_U_11
_atom_site_aniso_U_22
_atom_site_aniso_U_33
_atom_site_aniso_U_23
_atom_site_aniso_U_13
_atom_site_aniso_U_12
F001 0.0412(17) 0.065(2) 0.081(2) -0.0200(19) 0.0152(14) -0.0037(16)
N002 0.047(2) 0.039(3) 0.045(2) -0.006(2) 0.0138(17) -0.006(2)
O003 0.041(2) 0.069(3) 0.074(3) -0.022(2) 0.0182(17) -0.014(2)
O004 0.046(2) 0.053(3) 0.063(2) -0.017(2) 0.0101(17) -0.0009(19)
N005 0.057(3) 0.031(2) 0.049(2) -0.004(2) 0.007(2) -0.002(2)
N006 0.040(2) 0.031(2) 0.051(2) -0.006(2) 0.0102(18) -0.0057(19)
O007 0.094(3) 0.064(3) 0.054(2) -0.018(2) 0.022(2) -0.008(3)
F008 0.167(5) 0.072(3) 0.085(3) -0.027(3) 0.042(3) -0.045(3)
C009 0.046(3) 0.043(3) 0.044(3) -0.006(3) 0.009(2) 0.004(3)
C00A 0.045(3) 0.033(3) 0.038(2) 0.000(2) 0.009(2) 0.000(2)
C00B 0.037(3) 0.042(3) 0.053(3) -0.007(3) 0.000(2) -0.008(2)
C00C 0.040(3) 0.036(3) 0.037(2) -0.001(2) 0.0066(19) -0.005(2)
C00D 0.030(2) 0.045(3) 0.046(3) -0.004(3) 0.0117(19) -0.001(2)
C00E 0.033(2) 0.043(3) 0.046(3) -0.005(2) 0.0015(19) -0.005(2)
C00F 0.038(3) 0.043(3) 0.050(3) -0.007(3) 0.007(2) -0.005(2)
N00G 0.094(4) 0.039(3) 0.067(3) -0.001(3) 0.012(3) -0.008(3)
F00H 0.121(4) 0.111(5) 0.164(5) 0.067(4) 0.038(4) 0.039(4)
C00I 0.049(3) 0.034(3) 0.049(3) -0.005(2) 0.008(2) -0.005(2)
C00J 0.047(3) 0.043(3) 0.056(3) -0.008(3) 0.011(2) -0.014(3)
C00K 0.055(3) 0.034(3) 0.050(3) -0.008(3) 0.002(2) 0.002(3)
C00L 0.080(4) 0.050(4) 0.052(3) -0.002(3) 0.032(3) -0.010(3)
C00M 0.061(3) 0.047(4) 0.057(3) -0.010(3) 0.015(3) -0.012(3)
F00N 0.272(8) 0.123(5) 0.076(3) -0.027(3) 0.026(4) -0.083(6)
C00O 0.092(5) 0.051(4) 0.062(4) -0.007(3) 0.020(3) 0.000(4)
N00P 0.119(5) 0.032(3) 0.080(4) -0.009(3) 0.011(4) 0.005(3)
C00Q 0.082(4) 0.060(5) 0.061(4) -0.013(3) 0.031(3) -0.013(4)
C00R 0.083(4) 0.042(4) 0.067(4) -0.009(3) 0.022(3) -0.012(3)
F00S 0.103(4) 0.137(7) 0.290(10) 0.067(7) 0.050(5) 0.050(4)
F00T 0.275(10) 0.180(9) 0.153(6) 0.005(7) 0.060(6) -0.127(9)
C00U 0.154(8) 0.068(6) 0.090(6) -0.005(5) 0.049(6) 0.004(6)
C00V 0.168(11) 0.082(8) 0.104(8) -0.001(6) 0.055(8) -0.031(8)
F00W 0.213(10) 0.245(14) 0.295(14) 0.174(13) 0.070(9) -0.031(10)
C00X 0.104(6) 0.051(4) 0.080(5) -0.003(4) 0.028(4) 0.018(4)
C00Y 0.190(12) 0.110(9) 0.096(7) -0.002(7) 0.059(7) -0.056(9)
F00Z 0.441(17) 0.156(9) 0.275(12) -0.048(9) 0.263(13) -0.045(11)

loop_
_atom_type_symbol
_atom_type_description
_atom_type_scat_dispersion_real
_atom_type_scat_dispersion_imag
_atom_type_scat_source
C C 0.0033 0.0016 'International Tables Vol C Tables 4.2.6.8 and 6.1.1.4'
H H 0.0000 0.0000 'International Tables Vol C Tables 4.2.6.8 and 6.1.1.4'
F F 0.0171 0.0103 'International Tables Vol C Tables 4.2.6.8 and 6.1.1.4'
N N 0.0061 0.0033 'International Tables Vol C Tables 4.2.6.8 and 6.1.1.4'
O O 0.0106 0.0060 'International Tables Vol C Tables 4.2.6.8 and 6.1.1.4'

loop_
_geom_angle_atom_site_label_1
_geom_angle_atom_site_label_2
_geom_angle_atom_site_label_3
_geom_angle
_geom_angle_site_symmetry_1
_geom_angle_site_symmetry_3
_geom_angle_publ_flag
C00A N002 C00L 114.9(5) . . ?
C00A N002 C00M 116.8(4) . . ?
C00L N002 C00M 109.2(5) . . ?
C009 O004 C00I 111.1(4) . . ?
N00G N005 C00K 117.2(4) . . ?
C00O N005 N00G 109.3(5) . . ?
C00O N005 C00K 133.5(5) . . ?
C009 N006 C00C 126.5(4) . . ?
C009 N006 C00J 111.4(4) . . ?
C00C N006 C00J 121.7(4) . . ?
C00Q O007 C00R 110.5(5) . . ?
O003 C009 O004 122.2(5) . . ?
O003 C009 N006 128.7(5) . . ?
O004 C009 N006 109.1(5) . . ?
C00B C00A N002 125.5(4) . . ?
C00D C00A N002 120.1(4) . . ?
C00D C00A C00B 114.3(5) . . ?
C00F C00B C00A 123.6(5) . . ?
C00E C00C N006 118.7(4) . . ?
C00E C00C C00F 117.7(5) . . ?
C00F C00C N006 123.5(4) . . ?
F001 C00D C00A 119.3(4) . . ?
F001 C00D C00E 115.9(4) . . ?
C00E C00D C00A 124.8(4) . . ?
C00D C00E C00C 119.5(4) . . ?
C00B C00F C00C 120.1(4) . . ?
N00P N00G N005 108.6(5) . . ?
O004 C00I C00J 104.3(4) . . ?
O004 C00I C00K 110.3(4) . . ?
C00J C00I C00K 112.3(4) . . ?
N006 C00J C00I 102.5(4) . . ?
N005 C00K C00I 112.8(4) . . ?
N002 C00L C00Q 109.7(5) . . ?
N002 C00M C00R 110.1(5) . . ?
N005 C00O C00U 121.9(6) . . ?
N005 C00O C00X 105.4(7) . . ?
C00X C00O C00U 132.7(7) . . ?
N00G N00P C00X 107.1(6) . . ?
O007 C00Q C00L 112.3(5) . . ?
O007 C00R C00M 112.1(5) . . ?
F008 C00U F00H 105.0(8) . . ?
F008 C00U C00O 112.5(7) . . ?
F008 C00U C00Y 110.0(9) . . ?
F00H C00U C00O 108.7(7) . . ?
C00Y C00U F00H 102.0(9) . . ?
C00Y C00U C00O 117.5(9) . . ?
F00T C00V F00W 98.5(13) . . ?
F00T C00V C00Y 115.8(11) . . ?
F00W C00V C00Y 114.8(13) . . ?
F00Z C00V F00T 108.5(13) . . ?
F00Z C00V F00W 103.8(14) . . ?
F00Z C00V C00Y 113.8(12) . . ?
N00P C00X C00O 109.6(7) . . ?
F00N C00Y F00S 111.1(12) . . ?
F00N C00Y C00U 106.9(10) . . ?
F00N C00Y C00V 109.5(10) . . ?
F00S C00Y C00U 100.0(9) . . ?
F00S C00Y C00V 109.4(12) . . ?
C00U C00Y C00V 119.6(11) . . ?

loop_
_geom_bond_atom_site_label_1
_geom_bond_atom_site_label_2
_geom_bond_distance
_geom_bond_site_symmetry_2
_geom_bond_publ_flag
F001 C00D 1.357(5) . ?
N002 C00A 1.416(7) . ?
N002 C00L 1.462(7) . ?
N002 C00M 1.463(7) . ?
O003 C009 1.204(6) . ?
O004 C009 1.334(7) . ?
O004 C00I 1.448(6) . ?
N005 N00G 1.347(7) . ?
N005 C00K 1.451(7) . ?
N005 C00O 1.336(8) . ?
N006 C009 1.359(6) . ?
N006 C00C 1.411(7) . ?
N006 C00J 1.442(7) . ?
O007 C00Q 1.399(8) . ?
O007 C00R 1.425(7) . ?
F008 C00U 1.336(11) . ?
C00A C00B 1.395(7) . ?
C00A C00D 1.378(7) . ?
C00B C00F 1.372(8) . ?
C00C C00E 1.396(7) . ?
C00C C00F 1.401(7) . ?
C00D C00E 1.371(7) . ?
N00G N00P 1.316(8) . ?
F00H C00U 1.467(12) . ?
C00I C00J 1.511(8) . ?
C00I C00K 1.513(7) . ?
C00L C00Q 1.506(9) . ?
C00M C00R 1.478(9) . ?
F00N C00Y 1.373(13) . ?
C00O C00U 1.525(12) . ?
C00O C00X 1.356(10) . ?
N00P C00X 1.345(10) . ?
F00S C00Y 1.407(15) . ?
F00T C00V 1.276(14) . ?
C00U C00Y 1.435(13) . ?
C00V F00W 1.287(16) . ?
C00V C00Y 1.469(15) . ?
C00V F00Z 1.217(13) . ?
